data_1503204
loop_
_publ_author_name
'Hatano, Sayaka'
'Sakai, Ken'
'Abe, Jiro'

_publ_section_title
;
 Unprecedented radical-radical reaction of a [2.2]paracyclophane
 derivative containing an imidazolyl radical moiety.
;
_journal_issue 18
_journal_name_full 'Organic letters'
_journal_page_first 4152
_journal_page_last 4155
_journal_paper_doi 10.1021/ol1017933
_journal_volume 12
_journal_year 2010
_chemical_formula_analytical 'C93 H72 N8, C H2 Cl2, H0.44 O0.22'
_chemical_formula_iupac 'C94 H74.44 Cl2 N8 O0.22'
_chemical_formula_moiety 'C93 H72 N8, C H2 Cl2, H0.44 O0.22'
_chemical_formula_structural 'C93 H72 N8, C H2 Cl2, H0.44 O0.22'
_chemical_formula_sum 'C94 H74.44 Cl2 N8 O0.22'
_chemical_formula_weight 1390.48
_space_group_IT_number 2
_symmetry_cell_setting triclinic
_symmetry_space_group_name_Hall '-P 1'
_symmetry_space_group_name_H-M 'P -1'
_atom_sites_solution_hydrogens geom
_atom_sites_solution_primary direct
_atom_sites_solution_secondary difmap
_cell_angle_alpha 85.406(2)
_cell_angle_beta 74.527(2)
_cell_angle_gamma 74.304(2)
_cell_formula_units_Z 2
_cell_length_a 10.6760(18)
_cell_length_b 18.951(3)
_cell_length_c 19.394(3)
_cell_measurement_reflns_used 4267
_cell_measurement_temperature 97(2)
_cell_measurement_theta_max 27.43
_cell_measurement_theta_min 2.48
_cell_volume 3640.5(10)
_computing_cell_refinement 'SAINT (Bruker, 2001)'
_computing_data_collection 'SMART (Bruker, 2001)'
_computing_data_reduction SAINT
_computing_molecular_graphics 'KENX (Sakai, 2004)'
_computing_publication_material
;
SHELXL97, TEXSAN (Molecular Structure Corporation, 2001), 
KENX, and ORTEP (Johnson, 1976)
;
_computing_structure_refinement 'SHELXL97 (Sheldrick, 1997)'
_computing_structure_solution 'SHELXS97 (Sheldrick, 1997)'
_diffrn_ambient_temperature 97(2)
_diffrn_detector_area_resol_mean 8.366
_diffrn_measured_fraction_theta_full 0.949
_diffrn_measured_fraction_theta_max 0.949
_diffrn_measurement_device 'Bruker SMART APEXII CCD-detector diffractometer'
_diffrn_measurement_method \w
_diffrn_radiation_monochromator graphite
_diffrn_radiation_source 'fine-focus sealed tube'
_diffrn_radiation_type MoK\a
_diffrn_radiation_wavelength 0.71073
_diffrn_reflns_av_R_equivalents 0.0192
_diffrn_reflns_av_sigmaI/netI 0.0488
_diffrn_reflns_limit_h_max 12
_diffrn_reflns_limit_h_min -11
_diffrn_reflns_limit_k_max 18
_diffrn_reflns_limit_k_min -22
_diffrn_reflns_limit_l_max 22
_diffrn_reflns_limit_l_min -20
_diffrn_reflns_number 15840
_diffrn_reflns_theta_full 25.03
_diffrn_reflns_theta_max 25.03
_diffrn_reflns_theta_min 2.05
_diffrn_standards_decay_% 0
_diffrn_standards_interval_time 330
_diffrn_standards_number 58
_exptl_absorpt_coefficient_mu 0.145
_exptl_absorpt_correction_T_max 0.7456
_exptl_absorpt_correction_T_min 0.6540
_exptl_absorpt_correction_type gaussian
_exptl_absorpt_process_details '(XPREP in SAINT; Bruker, 2001)'
_exptl_crystal_colour orange
_exptl_crystal_density_diffrn 1.269
_exptl_crystal_density_meas ?
_exptl_crystal_density_method 'not measured'
_exptl_crystal_description plate
_exptl_crystal_F_000 1460
_exptl_crystal_size_max 0.20
_exptl_crystal_size_mid 0.20
_exptl_crystal_size_min 0.05
_exptl_crystal_size_rad 0.29
_refine_diff_density_max 0.608
_refine_diff_density_min -0.479
_refine_ls_extinction_coef 0.0020(4)
_refine_ls_extinction_expression Fc^*^=kFc[1+0.001xFc^2^\l^3^/sin(2\q)]^-1/4^
_refine_ls_extinction_method SHELXL
_refine_ls_goodness_of_fit_ref 1.017
_refine_ls_hydrogen_treatment constr
_refine_ls_matrix_type full
_refine_ls_number_parameters 1145
_refine_ls_number_reflns 12206
_refine_ls_number_restraints 159
_refine_ls_restrained_S_all 1.014
_refine_ls_R_factor_all 0.0771
_refine_ls_R_factor_gt 0.0560
_refine_ls_shift/su_max 0.000
_refine_ls_shift/su_mean 0.000
_refine_ls_structure_factor_coef Fsqd
_refine_ls_weighting_details 'calc w=1/[\s^2^(Fo^2^)+(0.0568P)^2^+3.1402P] where P=(Fo^2^+2Fc^2^)/3'
_refine_ls_weighting_scheme calc
_refine_ls_wR_factor_gt 0.1314
_refine_ls_wR_factor_ref 0.1450
_reflns_number_gt 9272
_reflns_number_total 12206
_reflns_threshold_expression I>2\s(I)
_cod_data_source_file ol1017933_si_002.cif
_cod_data_source_block hatano
_cod_depositor_comments
;
The following automatic conversions were performed:

'_symmetry_cell_setting' value 'Triclinic' changed to 'triclinic'
according to /home/saulius/struct/CIF-dictionaries/cif_core.dic
dictionary named 'cif_core.dic' version 2.4.2 from 2011-04-26.

Automatic conversion script
Id: cif_fix_values 1715 2011-07-08 13:25:40Z adriana 

The following automatic conversions were performed:

'_exptl_crystal_density_meas' value 'not measured' was changed to '?'
- the value is perceived as not measured.

Automatic conversion script
Id: cif_fix_values 3008 2015-01-20 13:52:24Z robertas 
;
_cod_original_cell_volume 3640.4(10)
_cod_database_code 1503204

loop_
_symmetry_equiv_pos_as_xyz
'x, y, z'
'-x, -y, -z'

loop_
_atom_site_label
_atom_site_type_symbol
_atom_site_fract_x
_atom_site_fract_y
_atom_site_fract_z
_atom_site_U_iso_or_equiv
_atom_site_adp_type
_atom_site_occupancy
_atom_site_symmetry_multiplicity
_atom_site_calc_flag
_atom_site_refinement_flags
_atom_site_disorder_assembly
_atom_site_disorder_group
Cl1 Cl 1.6855(4) 0.6892(3) 0.2038(4) 0.175(3) Uani 0.438(4) 1 d PD . .
Cl2 Cl 1.9806(6) 0.6309(3) 0.1737(4) 0.0889(14) Uani 0.438(4) 1 d PD . .
Cl3 Cl 1.9764(18) 0.6358(10) 0.1797(10) 0.110 Uiso 0.193(3) 1 d PD A 2
Cl4 Cl 1.8640(8) 0.5644(4) 0.0924(4) 0.110 Uiso 0.193(3) 1 d PD A 2
Cl5 Cl 1.9334(15) 0.5582(6) 0.0300(9) 0.110 Uiso 0.1067(19) 1 d PD B 3
Cl6 Cl 1.9323(14) 0.4083(6) 0.0116(7) 0.110 Uiso 0.1067(19) 1 d PD B 3
Cl7 Cl 1.7829(14) 0.5021(8) 0.0762(8) 0.110 Uiso 0.0937(19) 1 d PD . .
Cl8 Cl 2.0087(14) 0.5488(9) 0.1012(9) 0.110 Uiso 0.0937(19) 1 d PD . .
Cl9 Cl 1.9370(16) 0.5979(9) 0.1539(9) 0.110 Uiso 0.099(3) 1 d PD . .
Cl10 Cl 1.6947(18) 0.7046(11) 0.2373(10) 0.110 Uiso 0.099(3) 1 d PD . .
O1 O 0.1666(9) 0.8195(5) 0.8537(5) 0.041(4) Uani 0.221(7) 1 d P . .
N1 N 1.1890(2) 0.80694(10) 0.52517(11) 0.0253(5) Uani 1 1 d . . .
N2 N 1.0842(2) 0.73974(10) 0.47365(10) 0.0233(5) Uani 1 1 d . . .
N3 N 1.4623(2) 0.61884(10) 0.56723(11) 0.0232(5) Uani 1 1 d . . .
N4 N 1.30420(19) 0.59555(10) 0.52445(10) 0.0214(4) Uani 1 1 d . . .
N5 N 0.6744(2) 0.76727(10) 0.74063(10) 0.0219(4) Uani 1 1 d . C .
N6 N 0.4542(2) 0.80009(10) 0.79203(10) 0.0251(5) Uani 1 1 d . C .
N7 N 0.2952(2) 0.91196(11) 0.97330(11) 0.0305(5) Uani 1 1 d . C .
N8 N 0.5161(2) 0.87289(11) 0.92503(11) 0.0301(5) Uani 1 1 d . C .
C1 C 0.8183(2) 0.72679(12) 0.72876(12) 0.0218(5) Uani 1 1 d . . .
H1 H 0.8236 0.6953 0.7723 0.026 Uiso 1 1 calc R . .
C2 C 0.8677(2) 0.67438(12) 0.66699(12) 0.0216(5) Uani 1 1 d . . .
C3 C 0.9530(2) 0.68956(12) 0.60712(12) 0.0214(5) Uani 1 1 d . . .
H3 H 0.9687 0.6620 0.5655 0.026 Uiso 1 1 calc R . .
C4 C 1.0230(2) 0.74649(12) 0.60286(13) 0.0212(5) Uani 1 1 d . . .
C5 C 1.0149(2) 0.77905(12) 0.67109(13) 0.0222(5) Uani 1 1 d . . .
C6 C 0.9105(2) 0.77472(12) 0.72582(13) 0.0231(5) Uani 1 1 d . . .
H6 H 0.8933 0.8045 0.7662 0.028 Uiso 1 1 calc R . .
C7 C 0.8403(2) 0.59995(12) 0.68125(13) 0.0237(5) Uani 1 1 d . . .
H7A H 0.8630 0.5743 0.6353 0.028 Uiso 1 1 calc R . .
H7B H 0.7433 0.6059 0.7038 0.028 Uiso 1 1 calc R . .
C8 C 0.9257(2) 0.55151(13) 0.73228(13) 0.0247(5) Uani 1 1 d . . .
H8A H 0.8687 0.5545 0.7820 0.030 Uiso 1 1 calc R . .
H8B H 0.9531 0.4996 0.7174 0.030 Uiso 1 1 calc R . .
C9 C 1.1262(2) 0.80708(12) 0.68386(13) 0.0251(5) Uani 1 1 d . . .
H9A H 1.0955 0.8309 0.7312 0.030 Uiso 1 1 calc R . .
H9B H 1.1470 0.8444 0.6470 0.030 Uiso 1 1 calc R . .
C10 C 1.2572(2) 0.74350(12) 0.68130(14) 0.0254(5) Uani 1 1 d . . .
H10A H 1.3165 0.7392 0.6321 0.030 Uiso 1 1 calc R . .
H10B H 1.3068 0.7550 0.7136 0.030 Uiso 1 1 calc R . .
C11 C 1.0501(2) 0.57654(12) 0.73012(13) 0.0231(5) Uani 1 1 d . . .
C12 C 1.1515(2) 0.57178(12) 0.66774(13) 0.0220(5) Uani 1 1 d . . .
H12 H 1.1620 0.5365 0.6331 0.026 Uiso 1 1 calc R . .
C13 C 1.2396(2) 0.61729(12) 0.65387(13) 0.0218(5) Uani 1 1 d . . .
C14 C 1.2217(2) 0.67127(12) 0.70406(13) 0.0222(5) Uani 1 1 d . . .
C15 C 1.1401(2) 0.66431(13) 0.77228(13) 0.0246(5) Uani 1 1 d . . .
H15 H 1.1423 0.6920 0.8105 0.030 Uiso 1 1 calc R . .
C16 C 1.0558(2) 0.61790(12) 0.78548(13) 0.0240(5) Uani 1 1 d . . .
H16 H 1.0014 0.6140 0.8325 0.029 Uiso 1 1 calc R . .
C17 C 1.0988(2) 0.76324(12) 0.53721(13) 0.0217(5) Uani 1 1 d . . .
C18 C 1.2297(2) 0.81170(12) 0.45502(13) 0.0243(5) Uani 1 1 d . . .
C19 C 1.1608(2) 0.77005(12) 0.42275(13) 0.0236(5) Uani 1 1 d . . .
C20 C 1.3310(3) 0.85046(13) 0.41868(13) 0.0263(6) Uani 1 1 d . . .
C21 C 1.4209(3) 0.86246(14) 0.45434(15) 0.0321(6) Uani 1 1 d . . .
H21 H 1.4137 0.8469 0.5027 0.039 Uiso 1 1 calc R . .
C22 C 1.5200(3) 0.89661(15) 0.42029(16) 0.0379(7) Uani 1 1 d . . .
H22 H 1.5799 0.9048 0.4454 0.045 Uiso 1 1 calc R . .
C23 C 1.5326(3) 0.91910(14) 0.34916(15) 0.0365(7) Uani 1 1 d . . .
H23 H 1.6026 0.9412 0.3254 0.044 Uiso 1 1 calc R . .
C24 C 1.4435(3) 0.90916(14) 0.31357(15) 0.0363(7) Uani 1 1 d . . .
H24 H 1.4511 0.9250 0.2653 0.044 Uiso 1 1 calc R . .
C25 C 1.3424(3) 0.87595(14) 0.34809(14) 0.0328(6) Uani 1 1 d . . .
H25 H 1.2799 0.8704 0.3234 0.039 Uiso 1 1 calc R . .
C26 C 1.1674(3) 0.76359(13) 0.34632(13) 0.0272(6) Uani 1 1 d . . .
C27 C 1.0513(3) 0.78910(15) 0.32315(14) 0.0347(6) Uani 1 1 d . . .
H27 H 0.9687 0.8099 0.3566 0.042 Uiso 1 1 calc R . .
C28 C 1.0537(4) 0.78476(18) 0.25177(15) 0.0476(8) Uani 1 1 d . . .
H28 H 0.9733 0.8029 0.2365 0.057 Uiso 1 1 calc R . .
C29 C 1.1734(4) 0.75393(17) 0.20288(16) 0.0499(9) Uani 1 1 d . . .
H29 H 1.1755 0.7502 0.1540 0.060 Uiso 1 1 calc R . .
C30 C 1.2896(4) 0.72868(15) 0.22556(16) 0.0490(9) Uani 1 1 d . . .
H30 H 1.3719 0.7074 0.1920 0.059 Uiso 1 1 calc R . .
C31 C 1.2881(3) 0.73393(14) 0.29640(14) 0.0383(7) Uani 1 1 d . . .
H31 H 1.3693 0.7173 0.3111 0.046 Uiso 1 1 calc R . .
C32 C 1.3336(2) 0.61151(12) 0.58261(13) 0.0209(5) Uani 1 1 d . . .
C33 C 1.5168(2) 0.60822(12) 0.49454(13) 0.0228(5) Uani 1 1 d . . .
C34 C 1.4171(2) 0.59365(12) 0.46910(13) 0.0218(5) Uani 1 1 d . . .
C35 C 1.5364(2) 0.62763(14) 0.61824(14) 0.0279(6) Uani 1 1 d . . .
H35A H 1.4807 0.6255 0.6671 0.042 Uiso 1 1 calc R . .
H35B H 1.5583 0.6751 0.6101 0.042 Uiso 1 1 calc R . .
H35C H 1.6197 0.5882 0.6116 0.042 Uiso 1 1 calc R . .
C36 C 1.6518(2) 0.61899(13) 0.45942(13) 0.0250(5) Uani 1 1 d . . .
C37 C 1.7692(2) 0.57112(13) 0.47119(14) 0.0278(6) Uani 1 1 d . . .
H37 H 1.7638 0.5290 0.5007 0.033 Uiso 1 1 calc R . .
C38 C 1.8932(3) 0.58457(14) 0.44019(15) 0.0313(6) Uani 1 1 d . . .
H38 H 1.9723 0.5520 0.4490 0.038 Uiso 1 1 calc R . .
C39 C 1.9028(3) 0.64512(15) 0.39646(16) 0.0385(7) Uani 1 1 d . . .
H39 H 1.9879 0.6546 0.3756 0.046 Uiso 1 1 calc R . .
C40 C 1.7867(3) 0.69205(15) 0.38324(17) 0.0425(7) Uani 1 1 d . . .
H40 H 1.7928 0.7332 0.3523 0.051 Uiso 1 1 calc R . .
C41 C 1.6624(3) 0.67935(14) 0.41473(15) 0.0358(7) Uani 1 1 d . . .
H41 H 1.5835 0.7121 0.4058 0.043 Uiso 1 1 calc R . .
C42 C 1.4168(2) 0.57480(12) 0.39716(13) 0.0232(5) Uani 1 1 d . . .
C43 C 1.5355(3) 0.55226(13) 0.34280(14) 0.0279(6) Uani 1 1 d . . .
H43 H 1.6197 0.5505 0.3516 0.033 Uiso 1 1 calc R . .
C44 C 1.5314(3) 0.53257(14) 0.27635(15) 0.0338(6) Uani 1 1 d . . .
H44 H 1.6126 0.5173 0.2401 0.041 Uiso 1 1 calc R . .
C45 C 1.4094(3) 0.53499(14) 0.26239(15) 0.0343(6) Uani 1 1 d . . .
H45 H 1.4069 0.5212 0.2168 0.041 Uiso 1 1 calc R . .
C46 C 1.2910(3) 0.55768(13) 0.31546(14) 0.0294(6) Uani 1 1 d . . .
H46 H 1.2071 0.5600 0.3061 0.035 Uiso 1 1 calc R . .
C47 C 1.2948(3) 0.57700(13) 0.38201(13) 0.0256(6) Uani 1 1 d . . .
H47 H 1.2132 0.5920 0.4181 0.031 Uiso 1 1 calc R . .
C48 C 0.5705(3) 0.75462(12) 0.79544(12) 0.0239(5) Uani 1 1 d . . .
C49 C 0.4833(2) 0.84359(13) 0.73237(12) 0.0227(5) Uani 1 1 d . . .
C50 C 0.6180(2) 0.82429(12) 0.69914(12) 0.0207(5) Uani 1 1 d . C .
C51 C 0.3734(2) 0.90073(13) 0.71312(13) 0.0239(5) Uani 1 1 d . C .
C52 C 0.2649(3) 0.93663(16) 0.76726(15) 0.0362(7) Uani 1 1 d . . .
H52 H 0.2642 0.9254 0.8160 0.043 Uiso 1 1 calc R C .
C53 C 0.1581(3) 0.98860(16) 0.75039(16) 0.0414(7) Uani 1 1 d . C .
H53 H 0.0853 1.0133 0.7877 0.050 Uiso 1 1 calc R . .
C54 C 0.1563(3) 1.00478(14) 0.68026(15) 0.0351(6) Uani 1 1 d . . .
H54 H 0.0822 1.0400 0.6691 0.042 Uiso 1 1 calc R C .
C55 C 0.2630(3) 0.96950(14) 0.62608(15) 0.0313(6) Uani 1 1 d . C .
H55 H 0.2623 0.9804 0.5775 0.038 Uiso 1 1 calc R . .
C56 C 0.3711(3) 0.91818(13) 0.64273(14) 0.0267(6) Uani 1 1 d . . .
H56 H 0.4447 0.8946 0.6052 0.032 Uiso 1 1 calc R C .
C57 C 0.6962(2) 0.85251(13) 0.63293(13) 0.0235(5) Uani 1 1 d . . .
C58 C 0.7421(3) 0.91405(14) 0.63398(14) 0.0319(6) Uani 1 1 d . C .
H58 H 0.7232 0.9388 0.6777 0.038 Uiso 1 1 calc R . .
C59 C 0.8157(3) 0.93967(15) 0.57135(16) 0.0400(7) Uani 1 1 d . . .
H59 H 0.8476 0.9816 0.5725 0.048 Uiso 1 1 calc R C .
C60 C 0.8425(3) 0.90437(16) 0.50758(15) 0.0399(7) Uani 1 1 d . C .
H60 H 0.8950 0.9211 0.4651 0.048 Uiso 1 1 calc R . .
C61 C 0.7929(3) 0.84481(16) 0.50565(14) 0.0380(7) Uani 1 1 d . . .
H61 H 0.8088 0.8215 0.4614 0.046 Uiso 1 1 calc R C .
C62 C 0.7203(2) 0.81883(14) 0.56758(13) 0.0290(6) Uani 1 1 d . C .
H62 H 0.6865 0.7777 0.5657 0.035 Uiso 1 1 calc R . .
C63A C 0.5707(6) 0.6901(5) 0.8418(4) 0.0201(16) Uani 0.653(3) 1 d PU C 1
C63B C 0.6090(13) 0.6930(9) 0.8511(9) 0.020(3) Uani 0.347(3) 1 d PU C 2
C64A C 0.4727(5) 0.6528(2) 0.8445(2) 0.0225(10) Uani 0.653(3) 1 d PU C 1
H64A H 0.4134 0.6684 0.8143 0.027 Uiso 0.653(3) 1 calc PR C 1
C64B C 0.7105(10) 0.6845(5) 0.8855(5) 0.0206(19) Uani 0.347(3) 1 d PU C 2
H64B H 0.7598 0.7205 0.8786 0.025 Uiso 0.347(3) 1 calc PR C 2
C65A C 0.4600(4) 0.59331(19) 0.89039(19) 0.0250(9) Uani 0.653(3) 1 d PU C 1
C65B C 0.7422(8) 0.6244(4) 0.9299(4) 0.0279(17) Uani 0.347(3) 1 d PU C 2
C66A C 0.5673(9) 0.5625(3) 0.9211(3) 0.0260(15) Uani 0.653(3) 1 d PU C 1
H66A H 0.5739 0.5157 0.9435 0.031 Uiso 0.653(3) 1 calc PR C 1
C66B C 0.6794(12) 0.5686(6) 0.9290(6) 0.028(2) Uani 0.347(3) 1 d PU C 2
H66B H 0.7131 0.5219 0.9486 0.034 Uiso 0.347(3) 1 calc PR C 2
C67A C 0.6643(6) 0.5991(3) 0.9193(3) 0.0270(13) Uani 0.653(3) 1 d PU C 1
H67A H 0.7365 0.5767 0.9403 0.032 Uiso 0.653(3) 1 calc PR C 1
C67B C 0.5712(18) 0.5792(7) 0.9009(7) 0.029(3) Uani 0.347(3) 1 d PU C 2
H67B H 0.5291 0.5406 0.9030 0.035 Uiso 0.347(3) 1 calc PR C 2
C68A C 0.6581(5) 0.6679(3) 0.8876(3) 0.0210(10) Uani 0.653(3) 1 d PU C 1
C68B C 0.5204(10) 0.6472(4) 0.8685(5) 0.0221(17) Uani 0.347(3) 1 d PU C 2
C69A C 0.7157(4) 0.7218(2) 0.9151(2) 0.0231(9) Uani 0.653(3) 1 d P C 1
H69A H 0.7094 0.7661 0.8841 0.028 Uiso 0.653(3) 1 calc PR C 1
H69B H 0.8120 0.6993 0.9125 0.028 Uiso 0.653(3) 1 calc PR C 1
C69B C 0.3729(8) 0.6715(4) 0.8693(4) 0.0273(17) Uani 0.347(3) 1 d P C 2
H69C H 0.3351 0.6283 0.8781 0.033 Uiso 0.347(3) 1 calc PR C 2
H69D H 0.3638 0.6922 0.8218 0.033 Uiso 0.347(3) 1 calc PR C 2
C70A C 0.6376(4) 0.7449(2) 0.9955(2) 0.0250(9) Uani 0.653(3) 1 d P C 1
H70A H 0.6868 0.7138 1.0283 0.030 Uiso 0.653(3) 1 calc PR C 1
H70B H 0.6355 0.7964 1.0024 0.030 Uiso 0.653(3) 1 calc PR C 1
C70B C 0.2906(7) 0.7302(4) 0.9281(4) 0.0276(17) Uani 0.347(3) 1 d P C 2
H70C H 0.2820 0.7797 0.9061 0.033 Uiso 0.347(3) 1 calc PR C 2
H70D H 0.1989 0.7233 0.9470 0.033 Uiso 0.347(3) 1 calc PR C 2
C71A C 0.3260(4) 0.5750(2) 0.9161(2) 0.0291(9) Uani 0.653(3) 1 d P C 1
H71C H 0.3381 0.5274 0.9419 0.035 Uiso 0.653(3) 1 calc PR C 1
H71D H 0.2925 0.5700 0.8743 0.035 Uiso 0.653(3) 1 calc PR C 1
C71B C 0.8115(8) 0.6281(4) 0.9875(4) 0.035(2) Uani 0.347(3) 1 d P C 2
H71A H 0.8574 0.6681 0.9758 0.043 Uiso 0.347(3) 1 calc PR C 2
H71B H 0.8810 0.5816 0.9884 0.043 Uiso 0.347(3) 1 calc PR C 2
C72A C 0.2175(4) 0.6363(2) 0.9677(2) 0.0316(10) Uani 0.653(3) 1 d P C 1
H72C H 0.1594 0.6695 0.9401 0.038 Uiso 0.653(3) 1 calc PR C 1
H72D H 0.1596 0.6126 1.0058 0.038 Uiso 0.653(3) 1 calc PR C 1
C72B C 0.7109(8) 0.6418(4) 1.0633(4) 0.034(2) Uani 0.347(3) 1 d P C 2
H72A H 0.7136 0.5946 1.0894 0.041 Uiso 0.347(3) 1 calc PR C 2
H72B H 0.7388 0.6739 1.0908 0.041 Uiso 0.347(3) 1 calc PR C 2
C73A C 0.3915(7) 0.7819(5) 0.9848(4) 0.0243(17) Uani 0.653(3) 1 d PU C 1
C73B C 0.4299(14) 0.7725(8) 0.9964(7) 0.018(3) Uani 0.347(3) 1 d PU C 2
C74A C 0.4943(6) 0.7371(3) 1.0144(3) 0.0231(11) Uani 0.653(3) 1 d PU C 1
C74B C 0.3548(9) 0.7260(5) 0.9897(4) 0.0250(17) Uani 0.347(3) 1 d PU C 2
C75A C 0.4685(5) 0.6750(3) 1.0525(2) 0.0285(11) Uani 0.653(3) 1 d PU C 1
H75A H 0.5247 0.6507 1.0825 0.034 Uiso 0.653(3) 1 calc PR C 1
C75B C 0.366(3) 0.6612(10) 1.0315(9) 0.032(3) Uani 0.347(3) 1 d PU C 2
H75B H 0.3020 0.6331 1.0374 0.038 Uiso 0.347(3) 1 calc PR C 2
C76A C 0.3643(12) 0.6477(5) 1.0480(5) 0.0294(18) Uani 0.653(3) 1 d PU C 1
H76A H 0.3468 0.6065 1.0763 0.035 Uiso 0.653(3) 1 calc PR C 1
C76B C 0.4745(11) 0.6388(5) 1.0647(5) 0.032(2) Uani 0.347(3) 1 d PU C 2
H76B H 0.4821 0.5952 1.0929 0.038 Uiso 0.347(3) 1 calc PR C 2
C77A C 0.2835(4) 0.6807(2) 1.0018(2) 0.0282(9) Uani 0.653(3) 1 d PU C 1
C77B C 0.5681(9) 0.6774(4) 1.0577(4) 0.0299(17) Uani 0.347(3) 1 d PU C 2
C78A C 0.2909(5) 0.7508(2) 0.9769(3) 0.0269(10) Uani 0.653(3) 1 d PU C 1
H78A H 0.2253 0.7787 0.9536 0.032 Uiso 0.653(3) 1 calc PR C 1
C78B C 0.5370(11) 0.7482(5) 1.0291(5) 0.022(2) Uani 0.347(3) 1 d PU C 2
H78B H 0.5895 0.7806 1.0318 0.027 Uiso 0.347(3) 1 calc PR C 2
C79 C 0.4061(3) 0.85311(14) 0.96032(13) 0.0307(6) Uani 1 1 d . . .
C80 C 0.3392(3) 0.97306(14) 0.94393(13) 0.0281(6) Uani 1 1 d . . .
C81 C 0.4752(3) 0.94729(13) 0.91421(13) 0.0265(6) Uani 1 1 d . C .
C82 C 0.1575(3) 0.91225(17) 1.01110(16) 0.0412(7) Uani 1 1 d . . .
H82A H 0.1056 0.9123 0.9764 0.062 Uiso 1 1 calc R C .
H82B H 0.1165 0.9562 1.0407 0.062 Uiso 1 1 calc R . .
H82C H 0.1578 0.8685 1.0417 0.062 Uiso 1 1 calc R . .
C83 C 0.2501(3) 1.04846(14) 0.94920(15) 0.0330(6) Uani 1 1 d . C .
C84 C 0.2372(3) 1.08933(16) 0.88745(18) 0.0462(8) Uani 1 1 d . . .
H84 H 0.2797 1.0675 0.8418 0.055 Uiso 1 1 calc R C .
C85 C 0.1618(4) 1.16213(18) 0.8925(2) 0.0587(10) Uani 1 1 d . C .
H85 H 0.1538 1.1897 0.8500 0.070 Uiso 1 1 calc R . .
C86 C 0.0991(3) 1.19443(18) 0.9577(2) 0.0575(10) Uani 1 1 d . . .
H86 H 0.0481 1.2442 0.9605 0.069 Uiso 1 1 calc R C .
C87 C 0.1102(3) 1.15456(17) 1.0192(2) 0.0531(9) Uani 1 1 d . C .
H87 H 0.0660 1.1765 1.0646 0.064 Uiso 1 1 calc R . .
C88 C 0.1864(3) 1.08179(16) 1.01486(17) 0.0391(7) Uani 1 1 d . . .
H88 H 0.1946 1.0547 1.0575 0.047 Uiso 1 1 calc R C .
C89 C 0.5755(3) 0.98708(13) 0.87749(13) 0.0250(5) Uani 1 1 d . . .
C90 C 0.5632(3) 1.05968(13) 0.89322(13) 0.0268(6) Uani 1 1 d . C .
H90 H 0.4863 1.0856 0.9276 0.032 Uiso 1 1 calc R . .
C91 C 0.6624(3) 1.09409(13) 0.85905(13) 0.0288(6) Uani 1 1 d . . .
H91 H 0.6522 1.1437 0.8697 0.035 Uiso 1 1 calc R C .
C92 C 0.7764(3) 1.05707(14) 0.80942(14) 0.0313(6) Uani 1 1 d . C .
H92 H 0.8443 1.0810 0.7864 0.038 Uiso 1 1 calc R . .
C93 C 0.7904(3) 0.98497(14) 0.79365(14) 0.0321(6) Uani 1 1 d . . .
H93 H 0.8684 0.9591 0.7598 0.039 Uiso 1 1 calc R C .
C94 C 0.6904(3) 0.95030(14) 0.82722(13) 0.0298(6) Uani 1 1 d . C .
H94 H 0.7005 0.9009 0.8158 0.036 Uiso 1 1 calc R . .
C95A C 1.8229(9) 0.6173(5) 0.2194(5) 0.069(3) Uani 0.438(4) 1 d PD D 1
C95B C 1.836(2) 0.6033(17) 0.1776(9) 0.110 Uiso 0.193(3) 1 d PD A 2
C95C C 2.029(3) 0.4665(9) 0.021(4) 0.110 Uiso 0.1067(19) 1 d PD B 3
C95D C 1.955(3) 0.502(4) 0.044(2) 0.110 Uiso 0.0937(19) 1 d PD . .
C95E C 1.820(6) 0.621(3) 0.2374(16) 0.110 Uiso 0.099(3) 1 d PD . .

loop_
_atom_site_aniso_label
_atom_site_aniso_U_11
_atom_site_aniso_U_22
_atom_site_aniso_U_33
_atom_site_aniso_U_23
_atom_site_aniso_U_13
_atom_site_aniso_U_12
Cl1 0.102(3) 0.180(5) 0.272(7) 0.165(5) -0.098(4) -0.082(3)
Cl2 0.120(3) 0.0485(16) 0.128(3) 0.0386(17) -0.079(2) -0.0359(16)
O1 0.044(6) 0.044(6) 0.037(6) -0.001(4) -0.005(4) -0.017(4)
N1 0.0268(11) 0.0207(10) 0.0285(12) 0.0030(8) -0.0108(9) -0.0035(9)
N2 0.0245(11) 0.0210(10) 0.0227(11) -0.0026(8) -0.0068(9) -0.0015(8)
N3 0.0215(11) 0.0232(10) 0.0276(12) -0.0016(8) -0.0109(9) -0.0051(8)
N4 0.0199(10) 0.0188(10) 0.0259(11) -0.0033(8) -0.0073(9) -0.0035(8)
N5 0.0236(11) 0.0211(10) 0.0173(10) -0.0006(8) -0.0040(8) -0.0008(8)
N6 0.0294(12) 0.0219(10) 0.0219(11) -0.0013(8) -0.0033(9) -0.0059(9)
N7 0.0353(13) 0.0326(12) 0.0286(12) -0.0034(9) -0.0089(10) -0.0152(10)
N8 0.0398(13) 0.0258(11) 0.0233(12) -0.0055(9) -0.0005(10) -0.0123(10)
C1 0.0226(13) 0.0208(12) 0.0192(13) 0.0013(9) -0.0076(10) 0.0005(10)
C2 0.0217(13) 0.0216(12) 0.0215(13) -0.0028(9) -0.0105(10) 0.0002(10)
C3 0.0252(13) 0.0202(12) 0.0190(13) -0.0032(9) -0.0100(10) -0.0007(10)
C4 0.0197(12) 0.0180(11) 0.0251(13) -0.0004(9) -0.0101(10) 0.0010(9)
C5 0.0272(13) 0.0160(11) 0.0233(13) 0.0015(9) -0.0115(11) -0.0008(10)
C6 0.0299(14) 0.0173(11) 0.0217(13) -0.0032(9) -0.0128(11) 0.0013(10)
C7 0.0234(13) 0.0251(12) 0.0230(13) -0.0026(10) -0.0067(10) -0.0055(10)
C8 0.0246(13) 0.0201(12) 0.0269(14) -0.0008(10) -0.0045(11) -0.0034(10)
C9 0.0305(14) 0.0202(12) 0.0264(14) -0.0013(10) -0.0113(11) -0.0054(10)
C10 0.0283(14) 0.0237(12) 0.0282(14) -0.0018(10) -0.0127(11) -0.0075(11)
C11 0.0233(13) 0.0176(11) 0.0266(14) 0.0017(10) -0.0088(11) -0.0004(10)
C12 0.0212(12) 0.0159(11) 0.0279(14) -0.0027(9) -0.0091(10) 0.0007(9)
C13 0.0202(12) 0.0199(12) 0.0264(13) -0.0003(10) -0.0119(10) -0.0011(10)
C14 0.0223(13) 0.0206(12) 0.0267(14) 0.0005(10) -0.0150(11) -0.0023(10)
C15 0.0276(14) 0.0236(12) 0.0237(14) -0.0012(10) -0.0140(11) -0.0006(10)
C16 0.0257(13) 0.0222(12) 0.0215(13) 0.0015(10) -0.0093(10) 0.0007(10)
C17 0.0239(13) 0.0171(11) 0.0242(14) -0.0001(9) -0.0096(10) -0.0018(10)
C18 0.0248(13) 0.0195(12) 0.0266(14) 0.0018(10) -0.0090(11) -0.0007(10)
C19 0.0241(13) 0.0198(12) 0.0240(14) -0.0015(10) -0.0064(11) -0.0006(10)
C20 0.0280(14) 0.0212(12) 0.0285(14) 0.0000(10) -0.0097(11) -0.0021(10)
C21 0.0366(16) 0.0317(14) 0.0318(15) 0.0054(11) -0.0145(12) -0.0108(12)
C22 0.0375(16) 0.0376(15) 0.0456(18) 0.0056(13) -0.0195(14) -0.0142(13)
C23 0.0367(16) 0.0331(15) 0.0421(17) 0.0042(12) -0.0097(13) -0.0149(12)
C24 0.0459(18) 0.0319(14) 0.0339(16) 0.0055(12) -0.0117(13) -0.0150(13)
C25 0.0382(16) 0.0325(14) 0.0320(15) 0.0035(11) -0.0133(12) -0.0131(12)
C26 0.0392(16) 0.0217(12) 0.0218(14) 0.0010(10) -0.0059(11) -0.0119(11)
C27 0.0445(17) 0.0431(16) 0.0230(15) 0.0023(12) -0.0084(12) -0.0229(13)
C28 0.066(2) 0.065(2) 0.0279(17) 0.0091(14) -0.0198(16) -0.0376(18)
C29 0.091(3) 0.0440(18) 0.0203(16) -0.0007(13) -0.0092(17) -0.0322(18)
C30 0.077(2) 0.0301(15) 0.0264(17) -0.0055(12) 0.0068(16) -0.0093(15)
C31 0.0498(18) 0.0262(14) 0.0294(16) -0.0001(11) -0.0020(13) -0.0025(13)
C32 0.0183(12) 0.0176(11) 0.0270(14) 0.0006(10) -0.0085(10) -0.0028(9)
C33 0.0213(13) 0.0191(12) 0.0275(14) -0.0017(10) -0.0068(10) -0.0031(10)
C34 0.0187(12) 0.0182(11) 0.0292(14) -0.0017(10) -0.0075(10) -0.0038(9)
C35 0.0239(13) 0.0305(14) 0.0331(15) -0.0016(11) -0.0127(11) -0.0077(11)
C36 0.0233(13) 0.0236(12) 0.0294(14) -0.0069(10) -0.0057(11) -0.0073(10)
C37 0.0254(14) 0.0230(13) 0.0345(15) -0.0053(11) -0.0067(11) -0.0053(10)
C38 0.0207(13) 0.0284(14) 0.0440(17) -0.0102(12) -0.0074(12) -0.0031(11)
C39 0.0239(14) 0.0348(15) 0.0556(19) -0.0053(13) -0.0027(13) -0.0116(12)
C40 0.0314(16) 0.0327(15) 0.061(2) 0.0104(14) -0.0075(14) -0.0117(13)
C41 0.0272(15) 0.0292(14) 0.0494(18) 0.0038(12) -0.0098(13) -0.0056(12)
C42 0.0246(13) 0.0156(11) 0.0291(14) -0.0018(10) -0.0078(11) -0.0034(10)
C43 0.0231(13) 0.0246(13) 0.0335(15) -0.0042(11) -0.0059(11) -0.0022(10)
C44 0.0317(15) 0.0309(14) 0.0330(16) -0.0088(12) -0.0004(12) -0.0037(12)
C45 0.0479(18) 0.0282(14) 0.0293(15) -0.0079(11) -0.0134(13) -0.0081(12)
C46 0.0315(15) 0.0269(13) 0.0339(16) -0.0039(11) -0.0134(12) -0.0086(11)
C47 0.0238(13) 0.0222(12) 0.0304(15) -0.0036(10) -0.0063(11) -0.0050(10)
C48 0.0314(14) 0.0206(12) 0.0160(13) -0.0024(9) -0.0017(10) -0.0040(11)
C49 0.0248(13) 0.0243(12) 0.0199(13) -0.0038(10) -0.0067(10) -0.0059(10)
C50 0.0230(13) 0.0213(12) 0.0173(12) -0.0006(9) -0.0066(10) -0.0035(10)
C51 0.0194(12) 0.0260(13) 0.0275(14) -0.0038(10) -0.0072(10) -0.0056(10)
C52 0.0282(15) 0.0478(17) 0.0301(16) -0.0099(12) -0.0115(12) 0.0010(13)
C53 0.0249(15) 0.0497(18) 0.0445(19) -0.0193(14) -0.0115(13) 0.0070(13)
C54 0.0272(15) 0.0312(14) 0.0463(18) -0.0040(12) -0.0160(13) 0.0009(12)
C55 0.0319(15) 0.0284(14) 0.0349(16) 0.0036(11) -0.0145(12) -0.0053(11)
C56 0.0254(14) 0.0247(13) 0.0291(14) -0.0009(10) -0.0074(11) -0.0045(10)
C57 0.0193(12) 0.0263(13) 0.0220(13) 0.0033(10) -0.0076(10) 0.0003(10)
C58 0.0332(15) 0.0287(14) 0.0300(15) 0.0036(11) -0.0059(12) -0.0048(11)
C59 0.0377(17) 0.0302(15) 0.0449(19) 0.0124(13) -0.0047(14) -0.0065(12)
C60 0.0297(15) 0.0456(17) 0.0279(16) 0.0165(13) 0.0011(12) 0.0043(13)
C61 0.0316(15) 0.0515(18) 0.0198(14) 0.0040(12) -0.0047(12) 0.0048(13)
C62 0.0237(14) 0.0348(14) 0.0252(14) 0.0017(11) -0.0090(11) 0.0004(11)
C63A 0.019(3) 0.024(3) 0.014(3) -0.004(2) -0.003(2) 0.000(3)
C63B 0.024(6) 0.015(4) 0.021(5) -0.003(4) -0.009(4) 0.001(5)
C64A 0.026(3) 0.025(2) 0.017(2) -0.0042(17) -0.007(2) -0.0052(19)
C64B 0.025(4) 0.019(4) 0.018(4) -0.001(3) -0.007(4) -0.005(3)
C65A 0.033(2) 0.0193(18) 0.0180(19) -0.0048(14) -0.0007(16) -0.0030(16)
C65B 0.028(4) 0.028(3) 0.024(4) -0.001(3) -0.007(3) 0.000(3)
C66A 0.040(3) 0.016(3) 0.016(3) -0.003(2) -0.002(3) 0.000(2)
C66B 0.033(5) 0.022(5) 0.022(4) 0.000(4) -0.002(3) 0.000(4)
C67A 0.033(3) 0.022(3) 0.019(2) -0.001(2) -0.0047(19) 0.003(3)
C67B 0.040(5) 0.025(5) 0.020(5) -0.003(4) -0.005(5) -0.005(4)
C68A 0.021(3) 0.020(2) 0.018(2) -0.0009(18) -0.004(2) -0.0014(19)
C68B 0.028(4) 0.022(4) 0.018(4) -0.005(3) -0.007(3) -0.007(3)
C69A 0.019(2) 0.022(2) 0.025(2) -0.0004(17) -0.0051(16) 0.0003(16)
C69B 0.024(5) 0.026(4) 0.032(4) -0.001(3) -0.005(4) -0.008(3)
C70A 0.029(2) 0.024(2) 0.020(2) -0.0024(15) -0.0080(18) 0.0002(16)
C70B 0.025(4) 0.029(4) 0.029(5) -0.005(3) -0.004(3) -0.008(3)
C71A 0.042(2) 0.0202(19) 0.025(2) 0.0021(16) -0.0084(18) -0.0087(17)
C71B 0.033(4) 0.040(4) 0.032(5) 0.011(4) -0.017(4) -0.003(4)
C72A 0.032(2) 0.024(2) 0.036(2) -0.0053(17) -0.0003(18) -0.0094(17)
C72B 0.053(5) 0.029(4) 0.021(4) 0.000(3) -0.017(4) -0.003(4)
C73A 0.024(3) 0.022(3) 0.019(3) -0.003(2) -0.003(2) 0.004(2)
C73B 0.023(6) 0.015(5) 0.016(5) -0.001(4) -0.006(4) -0.002(4)
C74A 0.027(3) 0.021(3) 0.018(3) -0.0063(18) -0.003(2) -0.004(2)
C74B 0.029(4) 0.024(4) 0.017(4) -0.003(3) 0.000(3) -0.004(4)
C75A 0.036(3) 0.026(2) 0.016(2) -0.006(2) -0.0007(18) 0.001(2)
C75B 0.043(6) 0.022(5) 0.021(6) -0.004(4) 0.001(5) -0.001(5)
C76A 0.037(3) 0.022(3) 0.020(4) -0.003(2) 0.006(3) -0.006(3)
C76B 0.049(5) 0.022(4) 0.020(4) -0.006(4) -0.003(3) -0.004(4)
C77A 0.026(2) 0.0241(19) 0.028(2) -0.0062(16) 0.0040(18) -0.0052(17)
C77B 0.041(4) 0.026(3) 0.018(3) -0.003(3) -0.007(3) -0.001(3)
C78A 0.021(2) 0.021(2) 0.035(3) -0.0022(19) -0.0041(19) -0.0025(18)
C78B 0.027(5) 0.017(4) 0.021(4) 0.001(3) -0.007(4) -0.005(3)
C79 0.0431(17) 0.0267(14) 0.0231(14) -0.0080(11) -0.0030(12) -0.0135(12)
C80 0.0333(15) 0.0302(14) 0.0272(14) 0.0010(11) -0.0127(12) -0.0143(11)
C81 0.0364(15) 0.0255(13) 0.0201(13) -0.0033(10) -0.0080(11) -0.0104(11)
C82 0.0367(17) 0.0476(17) 0.0470(18) 0.0004(14) -0.0117(14) -0.0228(14)
C83 0.0291(15) 0.0344(15) 0.0445(17) 0.0030(12) -0.0210(13) -0.0128(12)
C84 0.058(2) 0.0432(17) 0.054(2) 0.0106(15) -0.0358(17) -0.0223(15)
C85 0.067(2) 0.0405(18) 0.092(3) 0.0215(19) -0.057(2) -0.0222(17)
C86 0.0385(19) 0.0379(18) 0.105(3) 0.001(2) -0.035(2) -0.0082(15)
C87 0.0280(16) 0.0428(18) 0.088(3) -0.0130(18) -0.0144(17) -0.0044(14)
C88 0.0234(14) 0.0417(16) 0.0537(19) -0.0034(14) -0.0127(13) -0.0072(12)
C89 0.0313(14) 0.0247(13) 0.0198(13) 0.0005(10) -0.0096(11) -0.0057(11)
C90 0.0323(14) 0.0247(13) 0.0234(14) -0.0029(10) -0.0085(11) -0.0055(11)
C91 0.0366(15) 0.0232(13) 0.0290(15) 0.0002(10) -0.0120(12) -0.0081(11)
C92 0.0338(15) 0.0330(14) 0.0290(15) 0.0041(11) -0.0079(12) -0.0132(12)
C93 0.0344(15) 0.0315(14) 0.0260(14) -0.0021(11) -0.0022(12) -0.0059(12)
C94 0.0383(16) 0.0244(13) 0.0252(14) -0.0010(10) -0.0061(12) -0.0070(11)
C95A 0.093(7) 0.051(5) 0.067(6) 0.015(5) -0.029(6) -0.024(5)

loop_
_atom_type_symbol
_atom_type_description
_atom_type_scat_dispersion_real
_atom_type_scat_dispersion_imag
_atom_type_scat_source
C C 0.0033 0.0016 'International Tables Vol C Tables 4.2.6.8 and 6.1.1.4'
H H 0.0000 0.0000 'International Tables Vol C Tables 4.2.6.8 and 6.1.1.4'
N N 0.0061 0.0033 'International Tables Vol C Tables 4.2.6.8 and 6.1.1.4'
Cl Cl 0.1484 0.1585 'International Tables Vol C Tables 4.2.6.8 and 6.1.1.4'
O O 0.0106 0.0060 'International Tables Vol C Tables 4.2.6.8 and 6.1.1.4'

loop_
_geom_angle_atom_site_label_1
_geom_angle_atom_site_label_2
_geom_angle_atom_site_label_3
_geom_angle
C18 N1 C17 104.6(2)
C19 N2 C17 104.6(2)
C32 N3 C33 107.39(19)
C32 N3 C35 127.2(2)
C33 N3 C35 125.0(2)
C32 N4 C34 106.03(19)
C48 N5 C50 106.85(19)
C48 N5 C1 125.71(19)
C50 N5 C1 127.44(19)
C48 N6 C49 105.6(2)
C79 N7 C80 106.7(2)
C79 N7 C82 127.7(2)
C80 N7 C82 125.6(2)
C79 N8 C81 105.7(2)
N5 C1 C6 114.01(18)
N5 C1 C2 113.54(19)
C6 C1 C2 112.3(2)
N5 C1 H1 105.3
C6 C1 H1 105.3
C2 C1 H1 105.3
C3 C2 C7 122.1(2)
C3 C2 C1 119.5(2)
C7 C2 C1 117.3(2)
C2 C3 C4 123.0(2)
C2 C3 H3 118.5
C4 C3 H3 118.5
C17 C4 C3 118.9(2)
C17 C4 C5 124.3(2)
C3 C4 C5 116.7(2)
C6 C5 C4 116.9(2)
C6 C5 C9 119.3(2)
C4 C5 C9 123.2(2)
C5 C6 C1 125.3(2)
C5 C6 H6 117.4
C1 C6 H6 117.4
C2 C7 C8 111.67(19)
C2 C7 H7A 109.3
C8 C7 H7A 109.3
C2 C7 H7B 109.3
C8 C7 H7B 109.3
H7A C7 H7B 107.9
C11 C8 C7 111.92(19)
C11 C8 H8A 109.2
C7 C8 H8A 109.2
C11 C8 H8B 109.2
C7 C8 H8B 109.2
H8A C8 H8B 107.9
C5 C9 C10 111.62(19)
C5 C9 H9A 109.3
C10 C9 H9A 109.3
C5 C9 H9B 109.3
C10 C9 H9B 109.3
H9A C9 H9B 108.0
C14 C10 C9 110.5(2)
C14 C10 H10A 109.6
C9 C10 H10A 109.6
C14 C10 H10B 109.6
C9 C10 H10B 109.6
H10A C10 H10B 108.1
C12 C11 C16 116.6(2)
C12 C11 C8 120.6(2)
C16 C11 C8 121.6(2)
C11 C12 C13 122.2(2)
C11 C12 H12 118.9
C13 C12 H12 118.9
C12 C13 C14 119.0(2)
C12 C13 C32 116.4(2)
C14 C13 C32 124.0(2)
C15 C14 C13 116.9(2)
C15 C14 C10 119.5(2)
C13 C14 C10 121.7(2)
C16 C15 C14 121.3(2)
C16 C15 H15 119.3
C14 C15 H15 119.3
C15 C16 C11 120.6(2)
C15 C16 H16 119.7
C11 C16 H16 119.7
C4 C17 N1 126.1(2)
C4 C17 N2 120.9(2)
N1 C17 N2 112.9(2)
N1 C18 C20 122.9(2)
N1 C18 C19 108.7(2)
C20 C18 C19 128.3(2)
N2 C19 C26 122.4(2)
N2 C19 C18 109.2(2)
C26 C19 C18 128.4(2)
C21 C20 C25 117.8(2)
C21 C20 C18 120.0(2)
C25 C20 C18 122.2(2)
C22 C21 C20 120.9(2)
C22 C21 H21 119.5
C20 C21 H21 119.5
C21 C22 C23 120.2(3)
C21 C22 H22 119.9
C23 C22 H22 119.9
C24 C23 C22 119.8(3)
C24 C23 H23 120.1
C22 C23 H23 120.1
C23 C24 C25 120.0(3)
C23 C24 H24 120.0
C25 C24 H24 120.0
C24 C25 C20 121.1(3)
C24 C25 H25 119.4
C20 C25 H25 119.4
C27 C26 C31 118.8(2)
C27 C26 C19 119.3(2)
C31 C26 C19 121.9(2)
C26 C27 C28 121.0(3)
C26 C27 H27 119.5
C28 C27 H27 119.5
C29 C28 C27 119.8(3)
C29 C28 H28 120.1
C27 C28 H28 120.1
C30 C29 C28 119.5(3)
C30 C29 H29 120.2
C28 C29 H29 120.2
C29 C30 C31 120.8(3)
C29 C30 H30 119.6
C31 C30 H30 119.6
C30 C31 C26 120.1(3)
C30 C31 H31 120.0
C26 C31 H31 120.0
N4 C32 N3 111.2(2)
N4 C32 C13 123.1(2)
N3 C32 C13 125.7(2)
N3 C33 C34 105.4(2)
N3 C33 C36 120.9(2)
C34 C33 C36 133.5(2)
N4 C34 C33 110.0(2)
N4 C34 C42 118.9(2)
C33 C34 C42 131.1(2)
N3 C35 H35A 109.5
N3 C35 H35B 109.5
H35A C35 H35B 109.5
N3 C35 H35C 109.5
H35A C35 H35C 109.5
H35B C35 H35C 109.5
C41 C36 C37 118.7(2)
C41 C36 C33 119.3(2)
C37 C36 C33 121.9(2)
C38 C37 C36 120.5(2)
C38 C37 H37 119.7
C36 C37 H37 119.7
C39 C38 C37 120.4(2)
C39 C38 H38 119.8
C37 C38 H38 119.8
C38 C39 C40 119.4(3)
C38 C39 H39 120.3
C40 C39 H39 120.3
C41 C40 C39 120.5(3)
C41 C40 H40 119.8
C39 C40 H40 119.8
C40 C41 C36 120.5(3)
C40 C41 H41 119.8
C36 C41 H41 119.8
C47 C42 C43 118.0(2)
C47 C42 C34 119.6(2)
C43 C42 C34 122.4(2)
C44 C43 C42 120.7(2)
C44 C43 H43 119.7
C42 C43 H43 119.7
C43 C44 C45 120.5(3)
C43 C44 H44 119.8
C45 C44 H44 119.8
C46 C45 C44 119.5(2)
C46 C45 H45 120.2
C44 C45 H45 120.2
C47 C46 C45 120.2(2)
C47 C46 H46 119.9
C45 C46 H46 119.9
C46 C47 C42 121.2(2)
C46 C47 H47 119.4
C42 C47 H47 119.4
N6 C48 N5 111.5(2)
N6 C48 C63A 119.0(3)
N5 C48 C63A 127.7(3)
N6 C48 C63B 131.8(6)
N5 C48 C63B 116.7(6)
C63A C48 C63B 18.7(5)
C50 C49 N6 110.9(2)
C50 C49 C51 129.8(2)
N6 C49 C51 119.3(2)
C49 C50 N5 105.2(2)
C49 C50 C57 131.1(2)
N5 C50 C57 123.7(2)
C56 C51 C52 118.4(2)
C56 C51 C49 122.2(2)
C52 C51 C49 119.3(2)
C53 C52 C51 120.3(3)
C53 C52 H52 119.8
C51 C52 H52 119.8
C54 C53 C52 120.6(3)
C54 C53 H53 119.7
C52 C53 H53 119.7
C53 C54 C55 119.7(2)
C53 C54 H54 120.2
C55 C54 H54 120.2
C54 C55 C56 119.9(2)
C54 C55 H55 120.0
C56 C55 H55 120.0
C51 C56 C55 121.0(2)
C51 C56 H56 119.5
C55 C56 H56 119.5
C58 C57 C62 118.8(2)
C58 C57 C50 121.1(2)
C62 C57 C50 120.1(2)
C57 C58 C59 120.3(3)
C57 C58 H58 119.8
C59 C58 H58 119.8
C60 C59 C58 120.2(3)
C60 C59 H59 119.9
C58 C59 H59 119.9
C61 C60 C59 119.8(3)
C61 C60 H60 120.1
C59 C60 H60 120.1
C60 C61 C62 120.3(3)
C60 C61 H61 119.8
C62 C61 H61 119.8
C61 C62 C57 120.5(3)
C61 C62 H62 119.8
C57 C62 H62 119.8
C64A C63A C68A 119.5(7)
C64A C63A C48 117.7(5)
C68A C63A C48 122.6(6)
C64B C63B C68B 120.6(13)
C64B C63B C48 126.6(11)
C68B C63B C48 112.6(9)
C65A C64A C63A 121.8(6)
C65A C64A H64A 119.1
C63A C64A H64A 119.1
C63B C64B C65B 121.6(11)
C63B C64B H64B 119.2
C65B C64B H64B 119.2
C64A C65A C66A 116.2(5)
C64A C65A C71A 120.0(4)
C66A C65A C71A 122.6(4)
C64B C65B C66B 115.7(9)
C64B C65B C71B 121.0(8)
C66B C65B C71B 121.7(7)
C67A C66A C65A 121.1(5)
C67A C66A H66A 119.4
C65A C66A H66A 119.4
C67B C66B C65B 121.9(10)
C67B C66B H66B 119.0
C65B C66B H66B 119.0
C66A C67A C68A 121.4(6)
C66A C67A H67A 119.3
C68A C67A H67A 119.3
C66B C67B C68B 121.1(14)
C66B C67B H67B 119.4
C68B C67B H67B 119.4
C67A C68A C63A 116.4(6)
C67A C68A C69A 120.1(5)
C63A C68A C69A 121.9(5)
C63B C68B C67B 114.5(11)
C63B C68B C69B 124.7(9)
C67B C68B C69B 119.5(10)
C68A C69A C70A 111.6(3)
C68A C69A H69A 109.3
C70A C69A H69A 109.3
C68A C69A H69B 109.3
C70A C69A H69B 109.3
H69A C69A H69B 108.0
C68B C69B C70B 112.0(6)
C68B C69B H69C 109.2
C70B C69B H69C 109.2
C68B C69B H69D 109.2
C70B C69B H69D 109.2
H69C C69B H69D 107.9
C74A C70A C69A 112.1(3)
C74A C70A H70A 109.2
C69A C70A H70A 109.2
C74A C70A H70B 109.2
C69A C70A H70B 109.2
H70A C70A H70B 107.9
C74B C70B C69B 112.9(6)
C74B C70B H70C 109.0
C69B C70B H70C 109.0
C74B C70B H70D 109.0
C69B C70B H70D 109.0
H70C C70B H70D 107.8
C65A C71A C72A 112.0(3)
C65A C71A H71C 109.2
C72A C71A H71C 109.2
C65A C71A H71D 109.2
C72A C71A H71D 109.2
H71C C71A H71D 107.9
C65B C71B C72B 112.3(6)
C65B C71B H71A 109.1
C72B C71B H71A 109.1
C65B C71B H71B 109.1
C72B C71B H71B 109.1
H71A C71B H71B 107.9
C77A C72A C71A 111.7(3)
C77A C72A H72C 109.3
C71A C72A H72C 109.3
C77A C72A H72D 109.3
C71A C72A H72D 109.3
H72C C72A H72D 107.9
C77B C72B C71B 111.2(6)
C77B C72B H72A 109.4
C71B C72B H72A 109.4
C77B C72B H72B 109.4
C71B C72B H72B 109.4
H72A C72B H72B 108.0
C78A C73A C74A 117.6(7)
C78A C73A C79 125.8(5)
C74A C73A C79 116.5(6)
C74B C73B C78B 120.5(12)
C74B C73B C79 120.6(10)
C78B C73B C79 118.7(10)
C75A C74A C73A 117.3(6)
C75A C74A C70A 118.0(5)
C73A C74A C70A 123.6(5)
C73B C74B C75B 117.6(14)
C73B C74B C70B 123.3(8)
C75B C74B C70B 117.2(13)
C76A C75A C74A 121.8(6)
C76A C75A H75A 119.1
C74A C75A H75A 119.1
C74B C75B C76B 118.5(19)
C74B C75B H75B 120.8
C76B C75B H75B 120.8
C75A C76A C77A 120.2(6)
C75A C76A H76A 119.9
C77A C76A H76A 119.9
C77B C76B C75B 122.6(11)
C77B C76B H76B 118.7
C75B C76B H76B 118.7
C78A C77A C76A 116.4(6)
C78A C77A C72A 121.0(4)
C76A C77A C72A 121.1(5)
C76B C77B C78B 116.1(9)
C76B C77B C72B 122.7(7)
C78B C77B C72B 119.7(8)
C77A C78A C73A 122.6(5)
C77A C78A H78A 118.7
C73A C78A H78A 118.7
C77B C78B C73B 121.6(11)
C77B C78B H78B 119.2
C73B C78B H78B 119.2
N8 C79 N7 111.6(2)
N8 C79 C73A 129.0(3)
N7 C79 C73A 119.4(3)
N8 C79 C73B 115.9(5)
N7 C79 C73B 130.4(5)
C73A C79 C73B 17.8(6)
C81 C80 N7 105.6(2)
C81 C80 C83 130.9(2)
N7 C80 C83 123.5(2)
N8 C81 C80 110.5(2)
N8 C81 C89 119.4(2)
C80 C81 C89 130.1(2)
N7 C82 H82A 109.5
N7 C82 H82B 109.5
H82A C82 H82B 109.5
N7 C82 H82C 109.5
H82A C82 H82C 109.5
H82B C82 H82C 109.5
C88 C83 C84 118.5(3)
C88 C83 C80 121.2(2)
C84 C83 C80 120.1(3)
C83 C84 C85 120.1(3)
C83 C84 H84 120.0
C85 C84 H84 120.0
C86 C85 C84 120.9(3)
C86 C85 H85 119.6
C84 C85 H85 119.6
C85 C86 C87 119.7(3)
C85 C86 H86 120.2
C87 C86 H86 120.2
C86 C87 C88 119.9(3)
C86 C87 H87 120.0
C88 C87 H87 120.0
C83 C88 C87 120.9(3)
C83 C88 H88 119.5
C87 C88 H88 119.5
C94 C89 C90 118.4(2)
C94 C89 C81 119.1(2)
C90 C89 C81 122.5(2)
C91 C90 C89 120.4(2)
C91 C90 H90 119.8
C89 C90 H90 119.8
C90 C91 C92 120.8(2)
C90 C91 H91 119.6
C92 C91 H91 119.6
C93 C92 C91 119.4(2)
C93 C92 H92 120.3
C91 C92 H92 120.3
C92 C93 C94 120.1(2)
C92 C93 H93 120.0
C94 C93 H93 120.0
C93 C94 C89 120.9(2)
C93 C94 H94 119.6
C89 C94 H94 119.6
Cl2 C95A Cl1 112.9(5)
Cl3 C95B Cl4 109.6(8)
Cl6 C95C Cl5 111.2(9)
Cl8 C95D Cl7 112.3(9)
Cl9 C95E Cl10 114.6(9)

loop_
_geom_bond_atom_site_label_1
_geom_bond_atom_site_label_2
_geom_bond_distance
Cl1 C95A 1.787(7)
Cl2 C95A 1.757(9)
Cl3 C95B 1.779(10)
Cl4 C95B 1.781(10)
Cl5 C95C 1.756(10)
Cl6 C95C 1.752(10)
Cl7 C95D 1.775(10)
Cl8 C95D 1.772(10)
Cl9 C95E 1.766(10)
Cl10 C95E 1.771(10)
N1 C18 1.317(3)
N1 C17 1.396(3)
N2 C19 1.306(3)
N2 C17 1.404(3)
N3 C32 1.369(3)
N3 C33 1.382(3)
N3 C35 1.466(3)
N4 C32 1.325(3)
N4 C34 1.378(3)
N5 C48 1.375(3)
N5 C50 1.395(3)
N5 C1 1.485(3)
N6 C48 1.320(3)
N6 C49 1.382(3)
N7 C79 1.371(3)
N7 C80 1.390(3)
N7 C82 1.456(3)
N8 C79 1.325(3)
N8 C81 1.375(3)
C1 C6 1.497(3)
C1 C2 1.507(3)
C1 H1 1.0000
C2 C3 1.336(3)
C2 C7 1.506(3)
C3 C4 1.456(3)
C3 H3 0.9500
C4 C17 1.378(3)
C4 C5 1.476(3)
C5 C6 1.334(3)
C5 C9 1.508(3)
C6 H6 0.9500
C7 C8 1.593(3)
C7 H7A 0.9900
C7 H7B 0.9900
C8 C11 1.516(3)
C8 H8A 0.9900
C8 H8B 0.9900
C9 C10 1.572(3)
C9 H9A 0.9900
C9 H9B 0.9900
C10 C14 1.519(3)
C10 H10A 0.9900
C10 H10B 0.9900
C11 C12 1.382(3)
C11 C16 1.402(3)
C12 C13 1.403(3)
C12 H12 0.9500
C13 C14 1.409(3)
C13 C32 1.467(3)
C14 C15 1.395(3)
C15 C16 1.385(3)
C15 H15 0.9500
C16 H16 0.9500
C18 C20 1.464(3)
C18 C19 1.482(3)
C19 C26 1.478(3)
C20 C21 1.396(4)
C20 C25 1.400(4)
C21 C22 1.380(4)
C21 H21 0.9500
C22 C23 1.393(4)
C22 H22 0.9500
C23 C24 1.373(4)
C23 H23 0.9500
C24 C25 1.387(4)
C24 H24 0.9500
C25 H25 0.9500
C26 C27 1.382(4)
C26 C31 1.394(4)
C27 C28 1.387(4)
C27 H27 0.9500
C28 C29 1.383(5)
C28 H28 0.9500
C29 C30 1.378(5)
C29 H29 0.9500
C30 C31 1.381(4)
C30 H30 0.9500
C31 H31 0.9500
C33 C34 1.384(3)
C33 C36 1.482(3)
C34 C42 1.469(3)
C35 H35A 0.9800
C35 H35B 0.9800
C35 H35C 0.9800
C36 C41 1.390(4)
C36 C37 1.396(3)
C37 C38 1.383(4)
C37 H37 0.9500
C38 C39 1.381(4)
C38 H38 0.9500
C39 C40 1.389(4)
C39 H39 0.9500
C40 C41 1.382(4)
C40 H40 0.9500
C41 H41 0.9500
C42 C47 1.399(3)
C42 C43 1.402(3)
C43 C44 1.385(4)
C43 H43 0.9500
C44 C45 1.388(4)
C44 H44 0.9500
C45 C46 1.387(4)
C45 H45 0.9500
C46 C47 1.383(4)
C46 H46 0.9500
C47 H47 0.9500
C48 C63A 1.459(10)
C48 C63B 1.572(17)
C49 C50 1.369(3)
C49 C51 1.473(3)
C50 C57 1.480(3)
C51 C56 1.384(3)
C51 C52 1.395(4)
C52 C53 1.384(4)
C52 H52 0.9500
C53 C54 1.374(4)
C53 H53 0.9500
C54 C55 1.382(4)
C54 H54 0.9500
C55 C56 1.387(3)
C55 H55 0.9500
C56 H56 0.9500
C57 C58 1.386(4)
C57 C62 1.395(4)
C58 C59 1.390(4)
C58 H58 0.9500
C59 C60 1.378(4)
C59 H59 0.9500
C60 C61 1.377(4)
C60 H60 0.9500
C61 C62 1.379(4)
C61 H61 0.9500
C62 H62 0.9500
C63A C64A 1.401(8)
C63A C68A 1.417(7)
C63B C64B 1.386(14)
C63B C68B 1.409(17)
C64A C65A 1.392(6)
C64A H64A 0.9500
C64B C65B 1.395(11)
C64B H64B 0.9500
C65A C66A 1.397(9)
C65A C71A 1.508(6)
C65B C66B 1.401(14)
C65B C71B 1.511(11)
C66A C67A 1.386(12)
C66A H66A 0.9500
C66B C67B 1.37(2)
C66B H66B 0.9500
C67A C68A 1.388(7)
C67A H67A 0.9500
C67B C68B 1.422(15)
C67B H67B 0.9500
C68A C69A 1.519(6)
C68B C69B 1.513(11)
C69A C70A 1.593(5)
C69A H69A 0.9900
C69A H69B 0.9900
C69B C70B 1.567(11)
C69B H69C 0.9900
C69B H69D 0.9900
C70A C74A 1.520(7)
C70A H70A 0.9900
C70A H70B 0.9900
C70B C74B 1.514(11)
C70B H70C 0.9900
C70B H70D 0.9900
C71A C72A 1.591(5)
C71A H71C 0.9900
C71A H71D 0.9900
C71B C72B 1.565(11)
C71B H71A 0.9900
C71B H71B 0.9900
C72A C77A 1.516(6)
C72A H72C 0.9900
C72A H72D 0.9900
C72B C77B 1.521(12)
C72B H72A 0.9900
C72B H72B 0.9900
C73A C78A 1.403(9)
C73A C74A 1.418(7)
C73A C79 1.429(9)
C73B C74B 1.375(18)
C73B C78B 1.405(13)
C73B C79 1.614(15)
C74A C75A 1.391(8)
C74B C75B 1.412(17)
C75A C76A 1.372(15)
C75A H75A 0.9500
C75B C76B 1.43(3)
C75B H75B 0.9500
C76A C77A 1.404(11)
C76A H76A 0.9500
C76B C77B 1.364(14)
C76B H76B 0.9500
C77A C78A 1.392(6)
C77B C78B 1.397(12)
C78A H78A 0.9500
C78B H78B 0.9500
C80 C81 1.376(4)
C80 C83 1.481(4)
C81 C89 1.472(3)
C82 H82A 0.9800
C82 H82B 0.9800
C82 H82C 0.9800
C83 C88 1.385(4)
C83 C84 1.391(4)
C84 C85 1.393(5)
C84 H84 0.9500
C85 C86 1.369(5)
C85 H85 0.9500
C86 C87 1.375(5)
C86 H86 0.9500
C87 C88 1.395(4)
C87 H87 0.9500
C88 H88 0.9500
C89 C94 1.396(4)
C89 C90 1.397(3)
C90 C91 1.384(4)
C90 H90 0.9500
C91 C92 1.386(4)
C91 H91 0.9500
C92 C93 1.384(4)
C92 H92 0.9500
C93 C94 1.391(4)
C93 H93 0.9500
C94 H94 0.9500

loop_
_geom_contact_atom_site_label_1
_geom_contact_atom_site_label_2
_geom_contact_distance
O1 N6 2.915(9)

loop_
_geom_torsion_atom_site_label_1
_geom_torsion_atom_site_label_2
_geom_torsion_atom_site_label_3
_geom_torsion_atom_site_label_4
_geom_torsion
C48 N5 C1 C6 -123.5(2)
C50 N5 C1 C6 57.0(3)
C48 N5 C1 C2 106.2(3)
C50 N5 C1 C2 -73.3(3)
N5 C1 C2 C3 109.2(2)
C6 C1 C2 C3 -22.0(3)
N5 C1 C2 C7 -82.9(2)
C6 C1 C2 C7 145.9(2)
C7 C2 C3 C4 -154.3(2)
C1 C2 C3 C4 12.9(3)
C2 C3 C4 C17 -173.6(2)
C2 C3 C4 C5 10.4(3)
C17 C4 C5 C6 160.9(2)
C3 C4 C5 C6 -23.4(3)
C17 C4 C5 C9 -27.4(3)
C3 C4 C5 C9 148.3(2)
C4 C5 C6 C1 13.6(3)
C9 C5 C6 C1 -158.4(2)
N5 C1 C6 C5 -122.4(2)
C2 C1 C6 C5 8.5(3)
C3 C2 C7 C8 98.8(3)
C1 C2 C7 C8 -68.8(3)
C2 C7 C8 C11 -23.1(3)
C6 C5 C9 C10 106.9(2)
C4 C5 C9 C10 -64.7(3)
C5 C9 C10 C14 -28.6(3)
C7 C8 C11 C12 -64.3(3)
C7 C8 C11 C16 103.1(2)
C16 C11 C12 C13 -13.0(3)
C8 C11 C12 C13 155.0(2)
C11 C12 C13 C14 -2.0(3)
C11 C12 C13 C32 -174.0(2)
C12 C13 C14 C15 15.9(3)
C32 C13 C14 C15 -172.9(2)
C12 C13 C14 C10 -148.5(2)
C32 C13 C14 C10 22.7(3)
C9 C10 C14 C15 -60.1(3)
C9 C10 C14 C13 103.9(3)
C13 C14 C15 C16 -14.9(3)
C10 C14 C15 C16 149.8(2)
C14 C15 C16 C11 -0.2(3)
C12 C11 C16 C15 14.1(3)
C8 C11 C16 C15 -153.8(2)
C3 C4 C17 N1 -168.7(2)
C5 C4 C17 N1 6.9(4)
C3 C4 C17 N2 15.2(3)
C5 C4 C17 N2 -169.2(2)
C18 N1 C17 C4 -175.6(2)
C18 N1 C17 N2 0.7(3)
C19 N2 C17 C4 174.7(2)
C19 N2 C17 N1 -1.9(2)
C17 N1 C18 C20 -177.2(2)
C17 N1 C18 C19 0.6(2)
C17 N2 C19 C26 -175.6(2)
C17 N2 C19 C18 2.1(2)
N1 C18 C19 N2 -1.9(3)
C20 C18 C19 N2 175.8(2)
N1 C18 C19 C26 175.7(2)
C20 C18 C19 C26 -6.6(4)
N1 C18 C20 C21 21.9(4)
C19 C18 C20 C21 -155.5(2)
N1 C18 C20 C25 -158.7(2)
C19 C18 C20 C25 23.9(4)
C25 C20 C21 C22 -1.7(4)
C18 C20 C21 C22 177.7(2)
C20 C21 C22 C23 -0.6(4)
C21 C22 C23 C24 1.9(4)
C22 C23 C24 C25 -0.8(4)
C23 C24 C25 C20 -1.5(4)
C21 C20 C25 C24 2.8(4)
C18 C20 C25 C24 -176.6(2)
N2 C19 C26 C27 59.2(3)
C18 C19 C26 C27 -118.0(3)
N2 C19 C26 C31 -122.2(3)
C18 C19 C26 C31 60.5(3)
C31 C26 C27 C28 0.7(4)
C19 C26 C27 C28 179.3(2)
C26 C27 C28 C29 0.5(4)
C27 C28 C29 C30 -0.8(4)
C28 C29 C30 C31 -0.2(5)
C29 C30 C31 C26 1.4(4)
C27 C26 C31 C30 -1.7(4)
C19 C26 C31 C30 179.8(2)
C34 N4 C32 N3 -1.0(2)
C34 N4 C32 C13 -178.8(2)
C33 N3 C32 N4 1.2(3)
C35 N3 C32 N4 -172.2(2)
C33 N3 C32 C13 178.9(2)
C35 N3 C32 C13 5.5(4)
C12 C13 C32 N4 31.8(3)
C14 C13 C32 N4 -139.6(2)
C12 C13 C32 N3 -145.6(2)
C14 C13 C32 N3 42.9(3)
C32 N3 C33 C34 -0.8(2)
C35 N3 C33 C34 172.7(2)
C32 N3 C33 C36 174.6(2)
C35 N3 C33 C36 -11.9(3)
C32 N4 C34 C33 0.5(2)
C32 N4 C34 C42 178.1(2)
N3 C33 C34 N4 0.3(2)
C36 C33 C34 N4 -174.3(2)
N3 C33 C34 C42 -177.0(2)
C36 C33 C34 C42 8.4(4)
N3 C33 C36 C41 -108.5(3)
C34 C33 C36 C41 65.4(4)
N3 C33 C36 C37 69.9(3)
C34 C33 C36 C37 -116.2(3)
C41 C36 C37 C38 1.5(4)
C33 C36 C37 C38 -177.0(2)
C36 C37 C38 C39 -0.8(4)
C37 C38 C39 C40 -0.7(4)
C38 C39 C40 C41 1.4(5)
C39 C40 C41 C36 -0.7(5)
C37 C36 C41 C40 -0.7(4)
C33 C36 C41 C40 177.8(3)
N4 C34 C42 C47 15.8(3)
C33 C34 C42 C47 -167.2(2)
N4 C34 C42 C43 -162.3(2)
C33 C34 C42 C43 14.8(4)
C47 C42 C43 C44 -0.3(3)
C34 C42 C43 C44 177.8(2)
C42 C43 C44 C45 0.1(4)
C43 C44 C45 C46 0.3(4)
C44 C45 C46 C47 -0.7(4)
C45 C46 C47 C42 0.6(4)
C43 C42 C47 C46 -0.1(3)
C34 C42 C47 C46 -178.2(2)
C49 N6 C48 N5 0.5(3)
C49 N6 C48 C63A -165.2(4)
C49 N6 C48 C63B 178.0(7)
C50 N5 C48 N6 -1.1(3)
C1 N5 C48 N6 179.3(2)
C50 N5 C48 C63A 163.1(4)
C1 N5 C48 C63A -16.5(5)
C50 N5 C48 C63B -179.0(6)
C1 N5 C48 C63B 1.4(7)
C48 N6 C49 C50 0.2(3)
C48 N6 C49 C51 179.8(2)
N6 C49 C50 N5 -0.9(3)
C51 C49 C50 N5 179.7(2)
N6 C49 C50 C57 177.6(2)
C51 C49 C50 C57 -1.8(4)
C48 N5 C50 C49 1.1(2)
C1 N5 C50 C49 -179.3(2)
C48 N5 C50 C57 -177.5(2)
C1 N5 C50 C57 2.1(4)
C50 C49 C51 C56 35.4(4)
N6 C49 C51 C56 -144.1(2)
C50 C49 C51 C52 -147.3(3)
N6 C49 C51 C52 33.2(3)
C56 C51 C52 C53 -0.2(4)
C49 C51 C52 C53 -177.6(3)
C51 C52 C53 C54 1.0(4)
C52 C53 C54 C55 -0.9(4)
C53 C54 C55 C56 -0.1(4)
C52 C51 C56 C55 -0.7(4)
C49 C51 C56 C55 176.6(2)
C54 C55 C56 C51 0.9(4)
C49 C50 C57 C58 84.8(3)
N5 C50 C57 C58 -96.9(3)
C49 C50 C57 C62 -92.7(3)
N5 C50 C57 C62 85.6(3)
C62 C57 C58 C59 -2.6(4)
C50 C57 C58 C59 179.8(2)
C57 C58 C59 C60 0.6(4)
C58 C59 C60 C61 1.8(4)
C59 C60 C61 C62 -2.1(4)
C60 C61 C62 C57 0.0(4)
C58 C57 C62 C61 2.4(4)
C50 C57 C62 C61 179.9(2)
N6 C48 C63A C64A 39.6(7)
N5 C48 C63A C64A -123.5(5)
C63B C48 C63A C64A 177(3)
N6 C48 C63A C68A -135.3(5)
N5 C48 C63A C68A 61.6(8)
C63B C48 C63A C68A 2(2)
N6 C48 C63B C64B -128.9(10)
N5 C48 C63B C64B 48.5(15)
C63A C48 C63B C64B 179(4)
N6 C48 C63B C68B 46.4(13)
N5 C48 C63B C68B -136.2(8)
C63A C48 C63B C68B -5.8(16)
C68A C63A C64A C65A -1.1(8)
C48 C63A C64A C65A -176.1(4)
C68B C63B C64B C65B 10.0(17)
C48 C63B C64B C65B -175.1(9)
C63A C64A C65A C66A -14.2(7)
C63A C64A C65A C71A 153.6(5)
C63B C64B C65B C66B 9.1(14)
C63B C64B C65B C71B -156.7(10)
C64A C65A C66A C67A 14.6(8)
C71A C65A C66A C67A -152.9(5)
C64B C65B C66B C67B -15.3(15)
C71B C65B C66B C67B 150.4(11)
C65A C66A C67A C68A 0.5(9)
C65B C66B C67B C68B 2.5(19)
C66A C67A C68A C63A -15.8(8)
C66A C67A C68A C69A 150.1(5)
C64A C63A C68A C67A 16.0(8)
C48 C63A C68A C67A -169.2(5)
C64A C63A C68A C69A -149.6(5)
C48 C63A C68A C69A 25.2(8)
C64B C63B C68B C67B -22.1(17)
C48 C63B C68B C67B 162.3(10)
C64B C63B C68B C69B 144.8(11)
C48 C63B C68B C69B -30.8(15)
C66B C67B C68B C63B 16.1(17)
C66B C67B C68B C69B -151.5(11)
C67A C68A C69A C70A -63.5(5)
C63A C68A C69A C70A 101.6(5)
C63B C68B C69B C70B -64.9(12)
C67B C68B C69B C70B 101.4(10)
C68A C69A C70A C74A -25.4(5)
C68B C69B C70B C74B -25.2(9)
C64A C65A C71A C72A -67.4(5)
C66A C65A C71A C72A 99.6(5)
C64B C65B C71B C72B 100.2(9)
C66B C65B C71B C72B -64.8(10)
C65A C71A C72A C77A -22.5(5)
C65B C71B C72B C77B -22.7(9)
C78A C73A C74A C75A -18.7(8)
C79 C73A C74A C75A 166.2(5)
C78A C73A C74A C70A 149.5(5)
C79 C73A C74A C70A -25.7(9)
C69A C70A C74A C75A 99.8(5)
C69A C70A C74A C73A -68.3(7)
C78B C73B C74B C75B 15.6(17)
C79 C73B C74B C75B -170.4(12)
C78B C73B C74B C70B -148.4(10)
C79 C73B C74B C70B 25.6(15)
C69B C70B C74B C73B 100.5(11)
C69B C70B C74B C75B -63.6(13)
C73A C74A C75A C76A 15.3(9)
C70A C74A C75A C76A -153.6(6)
C73B C74B C75B C76B -15(2)
C70B C74B C75B C76B 150.4(12)
C74A C75A C76A C77A 2.7(11)
C74B C75B C76B C77B 0(2)
C75A C76A C77A C78A -16.5(10)
C75A C76A C77A C72A 150.0(6)
C71A C72A C77A C78A 102.6(4)
C71A C72A C77A C76A -63.3(6)
C75B C76B C77B C78B 13.2(15)
C75B C76B C77B C72B -152.8(12)
C71B C72B C77B C76B 100.2(9)
C71B C72B C77B C78B -65.4(9)
C76A C77A C78A C73A 12.6(8)
C72A C77A C78A C73A -153.9(5)
C74A C73A C78A C77A 5.0(9)
C79 C73A C78A C77A 179.6(5)
C76B C77B C78B C73B -12.4(13)
C72B C77B C78B C73B 154.1(9)
C74B C73B C78B C77B -2.1(16)
C79 C73B C78B C77B -176.2(8)
C81 N8 C79 N7 -0.4(3)
C81 N8 C79 C73A 179.7(4)
C81 N8 C79 C73B -165.9(6)
C80 N7 C79 N8 0.0(3)
C82 N7 C79 N8 -179.2(2)
C80 N7 C79 C73A 179.9(4)
C82 N7 C79 C73A 0.7(5)
C80 N7 C79 C73B 162.8(7)
C82 N7 C79 C73B -16.4(8)
C78A C73A C79 N8 -133.9(5)
C74A C73A C79 N8 40.8(8)
C78A C73A C79 N7 46.2(8)
C74A C73A C79 N7 -139.1(5)
C78A C73A C79 C73B 179(3)
C74A C73A C79 C73B -6(2)
C74B C73B C79 N8 -134.4(9)
C78B C73B C79 N8 39.7(12)
C74B C73B C79 N7 63.4(13)
C78B C73B C79 N7 -122.5(9)
C74B C73B C79 C73A 6.5(16)
C78B C73B C79 C73A -179(3)
C79 N7 C80 C81 0.4(3)
C82 N7 C80 C81 179.7(2)
C79 N7 C80 C83 -177.5(2)
C82 N7 C80 C83 1.8(4)
C79 N8 C81 C80 0.7(3)
C79 N8 C81 C89 178.5(2)
N7 C80 C81 N8 -0.7(3)
C83 C80 C81 N8 177.0(2)
N7 C80 C81 C89 -178.2(2)
C83 C80 C81 C89 -0.5(5)
C81 C80 C83 C88 -115.3(3)
N7 C80 C83 C88 62.0(3)
C81 C80 C83 C84 59.8(4)
N7 C80 C83 C84 -123.0(3)
C88 C83 C84 C85 0.2(4)
C80 C83 C84 C85 -175.0(3)
C83 C84 C85 C86 -0.3(5)
C84 C85 C86 C87 -0.2(5)
C85 C86 C87 C88 0.7(5)
C84 C83 C88 C87 0.3(4)
C80 C83 C88 C87 175.5(2)
C86 C87 C88 C83 -0.8(4)
N8 C81 C89 C94 29.2(3)
C80 C81 C89 C94 -153.5(3)
N8 C81 C89 C90 -148.0(2)
C80 C81 C89 C90 29.3(4)
C94 C89 C90 C91 0.6(4)
C81 C89 C90 C91 177.8(2)
C89 C90 C91 C92 -0.9(4)
C90 C91 C92 C93 0.5(4)
C91 C92 C93 C94 0.2(4)
C92 C93 C94 C89 -0.5(4)
C90 C89 C94 C93 0.1(4)
C81 C89 C94 C93 -177.2(2)
